data_4307956
loop_
_publ_author_name
'Mazhar Hamid'
'Asif A. Tahir'
'Muhammad Mazhar'
'Matthias Zeller'
'Allen D. Hunter'

_publ_contact_author_address
;Department of Chemistry
Quaid-I-Azam University
Islamaba 45320
Pakistan
;
_publ_contact_author_email mazharhamid@yahoo.com
_publ_contact_author_name 'Mazhar Hamid'
_publ_contact_author_phone +92-333-5111586
_publ_section_title
;
Heterobimetallic Molecular Cages for the Deposition of Cu/Ti and Cu/Zn
Mixed-Metal Oxides
;
_journal_name_full 'Inorganic Chemistry'
_journal_page_first 4120
_journal_page_last 4127
_journal_paper_doi 10.1021/ic0624470
_journal_volume 46
_journal_year 2007
_chemical_formula_moiety 'C36 H76 Cl4 Cu4.94 N4 O30 Zn7.06, 2(C7 H8)'
_chemical_formula_sum 'C50 H92 Cl4 Cu4.94 N4 O30 Zn7.06'
_chemical_formula_weight 2146.67
_chemical_name_systematic
; 
 ? 
;
_space_group_IT_number 14
_symmetry_cell_setting monoclinic
_symmetry_space_group_name_Hall '-P 2yn'
_symmetry_space_group_name_H-M 'P 1 21/n 1'
_atom_sites_solution_hydrogens geom
_atom_sites_solution_primary direct
_atom_sites_solution_secondary difmap
_audit_creation_method SHELXL-97
_cell_angle_alpha 90.00
_cell_angle_beta 113.7280(10)
_cell_angle_gamma 90.00
_cell_formula_units_Z 2
_cell_length_a 15.2973(8)
_cell_length_b 17.8935(9)
_cell_length_c 15.3980(8)
_cell_measurement_reflns_used 7644
_cell_measurement_temperature 100(2)
_cell_measurement_theta_max 30.49
_cell_measurement_theta_min 2.70
_cell_volume 3858.5(3)
_computing_cell_refinement 'SAINT+ 6.45 (Bruker, 2003)'
_computing_data_collection 'SMART 5.630 (Bruker, 1997-2002)'
_computing_data_reduction 'SAINT+ 6.45'
_computing_molecular_graphics 'SHELXTL 6.10'
_computing_publication_material 'SHELXTL 6.10'
_computing_structure_refinement 'SHELXTL 6.10'
_computing_structure_solution 'SHELXTL 6.10 (Bruker, 2000)'
_diffrn_ambient_temperature 100(2)
_diffrn_measured_fraction_theta_full 1.000
_diffrn_measured_fraction_theta_max 1.000
_diffrn_measurement_device_type 'Bruker AXS SMART APEX CCD diffractometer'
_diffrn_measurement_method 'omega scans'
_diffrn_radiation_monochromator graphite
_diffrn_radiation_source 'fine-focus sealed tube'
_diffrn_radiation_type MoK\a
_diffrn_radiation_wavelength 0.71073
_diffrn_reflns_av_R_equivalents 0.0262
_diffrn_reflns_av_sigmaI/netI 0.0222
_diffrn_reflns_limit_h_max 20
_diffrn_reflns_limit_h_min -20
_diffrn_reflns_limit_k_max 23
_diffrn_reflns_limit_k_min -23
_diffrn_reflns_limit_l_max 20
_diffrn_reflns_limit_l_min -20
_diffrn_reflns_number 39225
_diffrn_reflns_theta_full 28.28
_diffrn_reflns_theta_max 28.28
_diffrn_reflns_theta_min 1.84
_diffrn_standards_decay_% 0
_diffrn_standards_number 0
_exptl_absorpt_coefficient_mu 3.699
_exptl_absorpt_correction_T_max 0.217
_exptl_absorpt_correction_T_min 0.129
_exptl_absorpt_correction_type multi-scan
_exptl_absorpt_process_details '(SADABS in SAINT+; Bruker, 2003)'
_exptl_crystal_colour blue
_exptl_crystal_density_diffrn 1.848
_exptl_crystal_density_method 'not measured'
_exptl_crystal_description block
_exptl_crystal_F_000 2166.1
_exptl_crystal_size_max 0.60
_exptl_crystal_size_mid 0.50
_exptl_crystal_size_min 0.41
_refine_diff_density_max 0.922
_refine_diff_density_min -0.442
_refine_diff_density_rms 0.083
_refine_ls_extinction_method none
_refine_ls_goodness_of_fit_ref 1.051
_refine_ls_hydrogen_treatment mixed
_refine_ls_matrix_type full
_refine_ls_number_parameters 471
_refine_ls_number_reflns 9587
_refine_ls_number_restraints 3
_refine_ls_restrained_S_all 1.051
_refine_ls_R_factor_all 0.0277
_refine_ls_R_factor_gt 0.0250
_refine_ls_shift/su_max 0.001
_refine_ls_shift/su_mean 0.000
_refine_ls_structure_factor_coef Fsqd
_refine_ls_weighting_details 'calc w=1/[\s^2^(Fo^2^)+(0.0330P)^2^+2.9787P] where P=(Fo^2^+2Fc^2^)/3'
_refine_ls_weighting_scheme calc
_refine_ls_wR_factor_gt 0.0632
_refine_ls_wR_factor_ref 0.0645
_reflns_number_gt 8835
_reflns_number_total 9587
_reflns_threshold_expression >2sigma(I)
_cod_data_source_file ic0624470-file004.cif
_cod_data_source_block 05mz077m
_cod_depositor_comments
;
The following automatic conversions were performed:
'_symmetry_cell_setting' value 'Monoclinic' changed to 'monoclinic'
according to '/home/saulius/struct/CIF-dictionaries/cif_core.dic'
dictionary named 'cif_core.dic' version 2.4.1 from 2010-06-29.

Automatic conversion script
Id: cif_fix_enum 1527 2010-12-29 10:47:43Z saulius 
;
_cod_database_code 4307956

loop_
_symmetry_equiv_pos_as_xyz
'x, y, z'
'-x+1/2, y+1/2, -z+1/2'
'-x, -y, -z'
'x-1/2, -y-1/2, z-1/2'

loop_
_atom_site_label
_atom_site_type_symbol
_atom_site_fract_x
_atom_site_fract_y
_atom_site_fract_z
_atom_site_U_iso_or_equiv
_atom_site_adp_type
_atom_site_occupancy
_atom_site_symmetry_multiplicity
_atom_site_calc_flag
_atom_site_refinement_flags
_atom_site_disorder_assembly
_atom_site_disorder_group
C1 C 0.25021(13) 0.12033(11) 0.71885(14) 0.0192(4) Uani 1 1 d . . .
C2 C 0.29800(16) 0.14278(13) 0.82174(15) 0.0270(4) Uani 1 1 d . . .
H2A H 0.2751 0.1107 0.8598 0.041 Uiso 1 1 calc R . .
H2B H 0.2827 0.1950 0.8287 0.041 Uiso 1 1 calc R . .
H2C H 0.3673 0.1372 0.8436 0.041 Uiso 1 1 calc R . .
C3 C 0.11975(14) 0.26609(11) 0.36640(17) 0.0262(4) Uani 1 1 d . . .
C4 C 0.07661(18) 0.34188(13) 0.3332(2) 0.0405(6) Uani 1 1 d . . .
H4A H 0.0583 0.3644 0.3814 0.061 Uiso 1 1 calc R . .
H4B H 0.0200 0.3366 0.2736 0.061 Uiso 1 1 calc R . .
H4C H 0.1235 0.3739 0.3228 0.061 Uiso 1 1 calc R . .
C5 C 0.35452(14) 0.14857(11) 0.44023(15) 0.0236(4) Uani 1 1 d . . .
C6 C 0.45910(16) 0.15488(16) 0.45785(19) 0.0375(6) Uani 1 1 d . . .
H6A H 0.4804 0.2066 0.4744 0.056 Uiso 1 1 calc R . .
H6B H 0.4676 0.1404 0.4004 0.056 Uiso 1 1 calc R . .
H6C H 0.4969 0.1217 0.5102 0.056 Uiso 1 1 calc R . .
C7 C -0.08282(14) -0.11773(11) 0.12270(14) 0.0208(4) Uani 1 1 d . . .
C8 C -0.13443(17) -0.16632(13) 0.03728(16) 0.0322(5) Uani 1 1 d . . .
H8A H -0.2030 -0.1554 0.0119 0.048 Uiso 1 1 calc R . .
H8B H -0.1238 -0.2190 0.0558 0.048 Uiso 1 1 calc R . .
H8C H -0.1101 -0.1561 -0.0115 0.048 Uiso 1 1 calc R . .
C9 C -0.09010(14) 0.16682(11) 0.27717(15) 0.0226(4) Uani 1 1 d . . .
H9A H -0.0578 0.2123 0.3118 0.027 Uiso 1 1 calc R . .
H9B H -0.1485 0.1584 0.2887 0.027 Uiso 1 1 calc R . .
C10 C -0.11527(16) 0.17560(11) 0.17218(15) 0.0258(4) Uani 1 1 d . . .
H10A H -0.1657 0.2140 0.1452 0.031 Uiso 1 1 calc R . .
H10B H -0.0584 0.1919 0.1618 0.031 Uiso 1 1 calc R . .
C11 C -0.24920(16) 0.08830(13) 0.11262(17) 0.0322(5) Uani 1 1 d . . .
H11A H -0.2912 0.1263 0.0706 0.048 Uiso 1 1 calc R . .
H11B H -0.2532 0.0906 0.1745 0.048 Uiso 1 1 calc R . .
H11C H -0.2692 0.0387 0.0847 0.048 Uiso 1 1 calc R . .
C12 C -0.14528(19) 0.10218(14) 0.03033(16) 0.0334(5) Uani 1 1 d . . .
H12A H -0.1682 0.0540 -0.0009 0.050 Uiso 1 1 calc R . .
H12B H -0.0791 0.1099 0.0381 0.050 Uiso 1 1 calc R . .
H12C H -0.1855 0.1425 -0.0086 0.050 Uiso 1 1 calc R . .
C13 C 0.27932(14) -0.09104(12) 0.40958(15) 0.0230(4) Uani 1 1 d . . .
H13A H 0.3334 -0.0864 0.4722 0.028 Uiso 1 1 calc R . .
H13B H 0.2920 -0.0585 0.3640 0.028 Uiso 1 1 calc R . .
C14 C 0.26843(15) -0.17108(13) 0.37633(16) 0.0281(4) Uani 1 1 d . . .
H14A H 0.3237 -0.1857 0.3621 0.034 Uiso 1 1 calc R . .
H14B H 0.2667 -0.2043 0.4270 0.034 Uiso 1 1 calc R . .
C15 C 0.19177(18) -0.16279(14) 0.20182(17) 0.0319(5) Uani 1 1 d . . .
H15A H 0.2178 -0.1123 0.2056 0.048 Uiso 1 1 calc R . .
H15B H 0.1301 -0.1660 0.1474 0.048 Uiso 1 1 calc R . .
H15C H 0.2362 -0.1991 0.1942 0.048 Uiso 1 1 calc R . .
C16 C 0.14397(18) -0.25805(13) 0.28514(17) 0.0323(5) Uani 1 1 d . . .
H16A H 0.0836 -0.2639 0.2296 0.048 Uiso 1 1 calc R . .
H16B H 0.1340 -0.2694 0.3428 0.048 Uiso 1 1 calc R . .
H16C H 0.1916 -0.2924 0.2801 0.048 Uiso 1 1 calc R . .
C17 C -0.01505(13) -0.19288(10) 0.43888(13) 0.0184(4) Uani 1 1 d . . .
C18 C -0.06857(16) -0.25560(13) 0.37492(18) 0.0304(5) Uani 1 1 d . . .
H18A H -0.1292 -0.2636 0.3811 0.046 Uiso 1 1 calc R . .
H18B H -0.0302 -0.3013 0.3928 0.046 Uiso 1 1 calc R . .
H18C H -0.0813 -0.2428 0.3090 0.046 Uiso 1 1 calc R . .
C40 C 0.1511(2) 0.54924(15) 0.3462(2) 0.0438(6) Uani 1 1 d . . .
H40 H 0.2162 0.5586 0.3586 0.053 Uiso 1 1 calc R . .
C41 C 0.1192(2) 0.55890(15) 0.41623(19) 0.0500(8) Uani 1 1 d . . .
H41 H 0.1622 0.5743 0.4776 0.060 Uiso 1 1 calc R . .
C42 C 0.0243(3) 0.54626(15) 0.3981(2) 0.0480(8) Uani 1 1 d . . .
H42 H 0.0018 0.5537 0.4466 0.058 Uiso 1 1 calc R . .
C43 C -0.03811(19) 0.52257(13) 0.3085(2) 0.0362(5) Uani 1 1 d . . .
H43 H -0.1034 0.5138 0.2957 0.043 Uiso 1 1 calc R . .
C44 C -0.00495(17) 0.51176(12) 0.23805(16) 0.0289(5) Uani 1 1 d . . .
C45 C 0.08944(18) 0.52606(13) 0.25794(19) 0.0342(5) Uani 1 1 d . . .
H45 H 0.1124 0.5197 0.2095 0.041 Uiso 1 1 calc R . .
C46 C -0.0721(2) 0.48295(17) 0.1422(2) 0.0520(8) Uani 1 1 d . . .
H46A H -0.0466 0.4952 0.0948 0.078 Uiso 1 1 calc R . .
H46B H -0.1349 0.5064 0.1243 0.078 Uiso 1 1 calc R . .
H46C H -0.0784 0.4286 0.1452 0.078 Uiso 1 1 calc R . .
Cl1 Cl 0.10483(4) 0.03825(3) 0.19433(4) 0.02523(10) Uani 1 1 d . . .
Cl2 Cl 0.29145(3) -0.15499(3) 0.63631(4) 0.02620(10) Uani 1 1 d . . .
Cu1 Cu 0.085194(16) -0.105825(12) 0.303282(16) 0.01566(5) Uani 1 1 d . . .
Cu2 Cu -0.066415(16) 0.025467(13) 0.216444(16) 0.01701(5) Uani 1 1 d . . .
Cu3 Cu 0.024446(1) 0.050450(1) 0.432465(1) 0.01285(1) Uani 0.47(4) 1 d P . .
Zn3 Zn 0.024446(1) 0.050450(1) 0.432465(1) 0.01285(1) Uani 0.53(4) 1 d P . .
Zn1 Zn 0.156292(17) 0.116320(12) 0.318707(16) 0.01945(6) Uani 1 1 d . . .
Zn2 Zn 0.207937(17) 0.158786(13) 0.524799(16) 0.02084(6) Uani 1 1 d . . .
Zn4 Zn 0.163139(15) -0.107716(11) 0.524133(15) 0.01494(5) Uani 1 1 d . . .
N1 N -0.14984(13) 0.10231(10) 0.12476(12) 0.0235(4) Uani 1 1 d . . .
N2 N 0.17864(13) -0.17939(10) 0.28974(12) 0.0241(4) Uani 1 1 d . . .
O1 O 0.26934(10) 0.16167(8) 0.66128(10) 0.0236(3) Uani 1 1 d . . .
O2 O 0.19664(10) 0.06490(8) 0.69623(10) 0.0232(3) Uani 1 1 d . . .
O3 O 0.15350(11) 0.25319(8) 0.45362(12) 0.0280(3) Uani 1 1 d . . .
O4 O 0.11918(11) 0.22154(8) 0.30239(11) 0.0261(3) Uani 1 1 d . . .
O5 O 0.33217(11) 0.16967(9) 0.50587(11) 0.0276(3) Uani 1 1 d . . .
O6 O 0.29851(11) 0.12272(9) 0.36150(11) 0.0259(3) Uani 1 1 d . . .
O7 O -0.11464(10) -0.05287(8) 0.12179(10) 0.0214(3) Uani 1 1 d . . .
O8 O -0.01153(10) -0.14669(8) 0.18784(10) 0.0253(3) Uani 1 1 d . . .
O9 O 0.07144(9) -0.18476(8) 0.44999(10) 0.0208(3) Uani 1 1 d . . .
O10 O 0.19248(9) -0.06944(7) 0.41624(9) 0.0159(2) Uani 1 1 d . . .
O11 O 0.05621(10) 0.15093(8) 0.52419(10) 0.0202(3) Uani 1 1 d . . .
O12 O -0.02811(10) 0.10411(7) 0.30815(10) 0.0204(3) Uani 1 1 d . . .
O13 O 0.09342(9) -0.02379(7) 0.54661(9) 0.0141(2) Uani 1 1 d D . .
O14 O -0.00397(9) -0.04119(7) 0.32617(9) 0.0160(2) Uani 1 1 d D . .
O15 O 0.15548(9) 0.07445(7) 0.43697(9) 0.0155(2) Uani 1 1 d D . .
H13 H 0.1299(14) 0.0013(12) 0.5903(12) 0.019 Uiso 1 1 d D . .
H15 H 0.1789(16) 0.0336(8) 0.4389(17) 0.019 Uiso 1 1 d D . .
H14 H -0.0487(12) -0.0645(12) 0.3276(17) 0.019 Uiso 1 1 d D . .

loop_
_atom_site_aniso_label
_atom_site_aniso_U_11
_atom_site_aniso_U_22
_atom_site_aniso_U_33
_atom_site_aniso_U_23
_atom_site_aniso_U_13
_atom_site_aniso_U_12
C1 0.0159(8) 0.0216(9) 0.0208(9) -0.0033(7) 0.0080(7) -0.0007(7)
C2 0.0272(10) 0.0312(11) 0.0210(9) -0.0069(8) 0.0080(8) -0.0091(9)
C3 0.0164(9) 0.0177(9) 0.0458(13) 0.0084(9) 0.0140(9) -0.0012(7)
C4 0.0335(13) 0.0198(11) 0.0657(18) 0.0097(11) 0.0174(12) 0.0060(9)
C5 0.0199(9) 0.0202(9) 0.0310(10) 0.0055(8) 0.0105(8) -0.0006(7)
C6 0.0206(11) 0.0490(15) 0.0430(14) 0.0037(11) 0.0130(10) -0.0020(10)
C7 0.0191(9) 0.0204(9) 0.0217(9) -0.0035(7) 0.0070(7) -0.0013(7)
C8 0.0290(11) 0.0269(11) 0.0292(11) -0.0121(9) -0.0004(9) 0.0030(9)
C9 0.0225(9) 0.0176(9) 0.0277(10) -0.0025(8) 0.0101(8) 0.0042(7)
C10 0.0268(10) 0.0183(9) 0.0284(10) 0.0034(8) 0.0071(8) 0.0054(8)
C11 0.0225(10) 0.0294(11) 0.0357(12) -0.0001(9) 0.0024(9) 0.0044(9)
C12 0.0427(13) 0.0321(12) 0.0213(10) 0.0071(9) 0.0085(9) 0.0105(10)
C13 0.0157(9) 0.0271(10) 0.0295(10) -0.0015(8) 0.0126(8) 0.0015(7)
C14 0.0241(10) 0.0317(11) 0.0290(11) 0.0016(9) 0.0111(9) 0.0094(9)
C15 0.0374(12) 0.0331(12) 0.0339(12) 0.0024(9) 0.0233(10) 0.0099(10)
C16 0.0423(13) 0.0232(11) 0.0340(12) 0.0000(9) 0.0182(10) 0.0091(9)
C17 0.0190(9) 0.0161(8) 0.0208(9) 0.0013(7) 0.0089(7) -0.0007(7)
C18 0.0253(10) 0.0256(11) 0.0426(13) -0.0154(9) 0.0162(10) -0.0081(8)
C40 0.0360(14) 0.0303(13) 0.0565(17) 0.0081(12) 0.0097(12) -0.0038(10)
C41 0.069(2) 0.0304(13) 0.0300(13) 0.0016(10) -0.0019(13) -0.0059(13)
C42 0.092(2) 0.0266(12) 0.0408(15) 0.0079(11) 0.0431(16) 0.0110(13)
C43 0.0370(13) 0.0249(11) 0.0539(15) 0.0089(10) 0.0259(12) 0.0063(9)
C44 0.0364(12) 0.0186(9) 0.0280(11) 0.0034(8) 0.0090(9) 0.0049(8)
C45 0.0408(13) 0.0259(11) 0.0425(14) 0.0076(10) 0.0236(11) 0.0045(10)
C46 0.0577(18) 0.0379(15) 0.0400(15) -0.0028(12) -0.0016(13) 0.0057(13)
Cl1 0.0243(2) 0.0290(2) 0.0248(2) -0.00541(19) 0.01244(19) -0.00149(19)
Cl2 0.0191(2) 0.0300(3) 0.0246(2) 0.00664(19) 0.00381(18) 0.00524(18)
Cu1 0.01510(11) 0.01558(11) 0.01526(11) -0.00074(8) 0.00503(8) 0.00337(8)
Cu2 0.01895(11) 0.01532(11) 0.01417(11) -0.00021(8) 0.00397(9) 0.00345(8)
Cu3 0.01271(13) 0.01294(13) 0.01399(13) -0.00042(7) 0.00649(9) -0.00140(7)
Zn3 0.01271(13) 0.01294(13) 0.01399(13) -0.00042(7) 0.00649(9) -0.00140(7)
Zn1 0.02424(12) 0.01742(11) 0.01829(11) 0.00017(8) 0.01023(9) -0.00363(8)
Zn2 0.02579(12) 0.01694(11) 0.01982(11) -0.00309(8) 0.00919(9) -0.00697(8)
Zn4 0.01457(10) 0.01474(10) 0.01582(10) 0.00058(7) 0.00644(8) 0.00231(7)
N1 0.0259(9) 0.0202(8) 0.0203(8) 0.0011(6) 0.0050(7) 0.0049(7)
N2 0.0244(9) 0.0257(9) 0.0207(8) -0.0025(7) 0.0076(7) 0.0088(7)
O1 0.0240(7) 0.0261(7) 0.0210(7) -0.0024(6) 0.0093(6) -0.0076(6)
O2 0.0225(7) 0.0248(7) 0.0214(7) -0.0041(6) 0.0079(6) -0.0072(6)
O3 0.0335(8) 0.0170(7) 0.0390(9) 0.0006(6) 0.0204(7) -0.0018(6)
O4 0.0248(7) 0.0200(7) 0.0324(8) 0.0058(6) 0.0103(6) -0.0017(6)
O5 0.0251(7) 0.0307(8) 0.0276(8) -0.0039(6) 0.0113(6) -0.0092(6)
O6 0.0224(7) 0.0316(8) 0.0267(7) -0.0030(6) 0.0132(6) -0.0043(6)
O7 0.0223(7) 0.0192(7) 0.0182(6) -0.0025(5) 0.0036(5) 0.0022(5)
O8 0.0229(7) 0.0199(7) 0.0247(7) -0.0057(6) 0.0010(6) 0.0033(5)
O9 0.0170(6) 0.0186(7) 0.0280(7) -0.0038(5) 0.0104(6) -0.0015(5)
O10 0.0139(6) 0.0167(6) 0.0187(6) -0.0001(5) 0.0083(5) 0.0014(5)
O11 0.0188(6) 0.0202(7) 0.0231(7) -0.0037(5) 0.0100(5) -0.0031(5)
O12 0.0268(7) 0.0156(6) 0.0176(6) -0.0006(5) 0.0077(6) 0.0038(5)
O13 0.0125(6) 0.0144(6) 0.0155(6) -0.0024(5) 0.0057(5) -0.0011(5)
O14 0.0145(6) 0.0172(6) 0.0175(6) 0.0022(5) 0.0077(5) 0.0005(5)
O15 0.0164(6) 0.0122(6) 0.0195(6) -0.0006(5) 0.0088(5) -0.0003(5)

loop_
_atom_type_symbol
_atom_type_description
_atom_type_scat_dispersion_real
_atom_type_scat_dispersion_imag
_atom_type_scat_source
C C 0.0033 0.0016 'International Tables Vol C Tables 4.2.6.8 and 6.1.1.4'
H H 0.0000 0.0000 'International Tables Vol C Tables 4.2.6.8 and 6.1.1.4'
N N 0.0061 0.0033 'International Tables Vol C Tables 4.2.6.8 and 6.1.1.4'
O O 0.0106 0.0060 'International Tables Vol C Tables 4.2.6.8 and 6.1.1.4'
Cl Cl 0.1484 0.1585 'International Tables Vol C Tables 4.2.6.8 and 6.1.1.4'
Cu Cu 0.3201 1.2651 'International Tables Vol C Tables 4.2.6.8 and 6.1.1.4'

loop_
_geom_angle_atom_site_label_1
_geom_angle_atom_site_label_2
_geom_angle_atom_site_label_3
_geom_angle
_geom_angle_site_symmetry_1
_geom_angle_site_symmetry_3
_geom_angle_publ_flag
O2 C1 O1 125.27(18) . . ?
O2 C1 C2 119.53(18) . . ?
O1 C1 C2 115.20(17) . . ?
C1 C2 H2A 109.5 . . ?
C1 C2 H2B 109.5 . . ?
H2A C2 H2B 109.5 . . ?
C1 C2 H2C 109.5 . . ?
H2A C2 H2C 109.5 . . ?
H2B C2 H2C 109.5 . . ?
O3 C3 O4 126.20(19) . . ?
O3 C3 C4 117.8(2) . . ?
O4 C3 C4 116.0(2) . . ?
C3 C4 H4A 109.5 . . ?
C3 C4 H4B 109.5 . . ?
H4A C4 H4B 109.5 . . ?
C3 C4 H4C 109.5 . . ?
H4A C4 H4C 109.5 . . ?
H4B C4 H4C 109.5 . . ?
O5 C5 O6 126.10(19) . . ?
O5 C5 C6 116.5(2) . . ?
O6 C5 C6 117.4(2) . . ?
C5 C6 H6A 109.5 . . ?
C5 C6 H6B 109.5 . . ?
H6A C6 H6B 109.5 . . ?
C5 C6 H6C 109.5 . . ?
H6A C6 H6C 109.5 . . ?
H6B C6 H6C 109.5 . . ?
O7 C7 O8 126.64(18) . . ?
O7 C7 C8 117.28(18) . . ?
O8 C7 C8 116.08(18) . . ?
C7 C8 H8A 109.5 . . ?
C7 C8 H8B 109.5 . . ?
H8A C8 H8B 109.5 . . ?
C7 C8 H8C 109.5 . . ?
H8A C8 H8C 109.5 . . ?
H8B C8 H8C 109.5 . . ?
O12 C9 C10 106.82(16) . . ?
O12 C9 H9A 110.4 . . ?
C10 C9 H9A 110.4 . . ?
O12 C9 H9B 110.4 . . ?
C10 C9 H9B 110.4 . . ?
H9A C9 H9B 108.6 . . ?
N1 C10 C9 108.66(17) . . ?
N1 C10 H10A 110.0 . . ?
C9 C10 H10A 110.0 . . ?
N1 C10 H10B 110.0 . . ?
C9 C10 H10B 110.0 . . ?
H10A C10 H10B 108.3 . . ?
N1 C11 H11A 109.5 . . ?
N1 C11 H11B 109.5 . . ?
H11A C11 H11B 109.5 . . ?
N1 C11 H11C 109.5 . . ?
H11A C11 H11C 109.5 . . ?
H11B C11 H11C 109.5 . . ?
N1 C12 H12A 109.5 . . ?
N1 C12 H12B 109.5 . . ?
H12A C12 H12B 109.5 . . ?
N1 C12 H12C 109.5 . . ?
H12A C12 H12C 109.5 . . ?
H12B C12 H12C 109.5 . . ?
O10 C13 C14 107.64(16) . . ?
O10 C13 H13A 110.2 . . ?
C14 C13 H13A 110.2 . . ?
O10 C13 H13B 110.2 . . ?
C14 C13 H13B 110.2 . . ?
H13A C13 H13B 108.5 . . ?
N2 C14 C13 109.60(17) . . ?
N2 C14 H14A 109.8 . . ?
C13 C14 H14A 109.8 . . ?
N2 C14 H14B 109.8 . . ?
C13 C14 H14B 109.8 . . ?
H14A C14 H14B 108.2 . . ?
N2 C15 H15A 109.5 . . ?
N2 C15 H15B 109.5 . . ?
H15A C15 H15B 109.5 . . ?
N2 C15 H15C 109.5 . . ?
H15A C15 H15C 109.5 . . ?
H15B C15 H15C 109.5 . . ?
N2 C16 H16A 109.5 . . ?
N2 C16 H16B 109.5 . . ?
H16A C16 H16B 109.5 . . ?
N2 C16 H16C 109.5 . . ?
H16A C16 H16C 109.5 . . ?
H16B C16 H16C 109.5 . . ?
O11 C17 O9 123.74(17) 3_556 . ?
O11 C17 C18 120.32(17) 3_556 . ?
O9 C17 C18 115.91(17) . . ?
C17 C18 H18A 109.5 . . ?
C17 C18 H18B 109.5 . . ?
H18A C18 H18B 109.5 . . ?
C17 C18 H18C 109.5 . . ?
H18A C18 H18C 109.5 . . ?
H18B C18 H18C 109.5 . . ?
C41 C40 C45 120.0(3) . . ?
C41 C40 H40 120.0 . . ?
C45 C40 H40 120.0 . . ?
C40 C41 C42 120.1(3) . . ?
C40 C41 H41 120.0 . . ?
C42 C41 H41 120.0 . . ?
C41 C42 C43 119.8(2) . . ?
C41 C42 H42 120.1 . . ?
C43 C42 H42 120.1 . . ?
C44 C43 C42 119.9(2) . . ?
C44 C43 H43 120.1 . . ?
C42 C43 H43 120.1 . . ?
C45 C44 C43 118.9(2) . . ?
C45 C44 C46 121.5(2) . . ?
C43 C44 C46 119.6(2) . . ?
C40 C45 C44 121.3(2) . . ?
C40 C45 H45 119.3 . . ?
C44 C45 H45 119.3 . . ?
C44 C46 H46A 109.5 . . ?
C44 C46 H46B 109.5 . . ?
H46A C46 H46B 109.5 . . ?
C44 C46 H46C 109.5 . . ?
H46A C46 H46C 109.5 . . ?
H46B C46 H46C 109.5 . . ?
O14 Cu1 O8 93.37(6) . . ?
O14 Cu1 O10 92.29(5) . . ?
O8 Cu1 O10 174.23(6) . . ?
O14 Cu1 N2 174.55(7) . . ?
O8 Cu1 N2 88.30(7) . . ?
O10 Cu1 N2 86.17(6) . . ?
O12 Cu2 O7 175.94(6) . . ?
O12 Cu2 O14 85.04(6) . . ?
O7 Cu2 O14 96.50(6) . . ?
O12 Cu2 N1 86.25(6) . . ?
O7 Cu2 N1 91.41(7) . . ?
O14 Cu2 N1 164.66(7) . . ?
O12 Cu3 O13 103.07(6) . 3_556 ?
O12 Cu3 O15 86.68(6) . . ?
O13 Cu3 O15 169.65(5) 3_556 . ?
O12 Cu3 O13 166.28(5) . . ?
O13 Cu3 O13 84.12(5) 3_556 . ?
O15 Cu3 O13 87.07(5) . . ?
O12 Cu3 O11 96.96(5) . . ?
O13 Cu3 O11 94.07(5) 3_556 . ?
O15 Cu3 O11 81.13(5) . . ?
O13 Cu3 O11 94.12(5) . . ?
O12 Cu3 O14 76.47(5) . . ?
O13 Cu3 O14 91.18(5) 3_556 . ?
O15 Cu3 O14 94.53(5) . . ?
O13 Cu3 O14 91.88(5) . . ?
O11 Cu3 O14 172.40(5) . . ?
O12 Cu3 Zn3 144.97(4) . 3_556 ?
O13 Cu3 Zn3 43.35(4) 3_556 3_556 ?
O15 Cu3 Zn3 127.63(4) . 3_556 ?
O13 Cu3 Zn3 40.77(3) . 3_556 ?
O11 Cu3 Zn3 95.52(4) . 3_556 ?
O14 Cu3 Zn3 92.07(3) . 3_556 ?
O4 Zn1 O15 112.03(6) . . ?
O4 Zn1 O6 101.99(6) . . ?
O15 Zn1 O6 97.31(6) . . ?
O4 Zn1 Cl1 120.45(5) . . ?
O15 Zn1 Cl1 114.91(4) . . ?
O6 Zn1 Cl1 106.12(5) . . ?
O4 Zn1 Zn2 80.41(5) . . ?
O15 Zn1 Zn2 39.45(4) . . ?
O6 Zn1 Zn2 81.43(4) . . ?
Cl1 Zn1 Zn2 154.334(17) . . ?
O1 Zn2 O15 130.90(6) . . ?
O1 Zn2 O3 119.14(6) . . ?
O15 Zn2 O3 107.80(6) . . ?
O1 Zn2 O5 94.57(6) . . ?
O15 Zn2 O5 96.91(6) . . ?
O3 Zn2 O5 92.71(6) . . ?
O1 Zn2 O11 93.09(6) . . ?
O15 Zn2 O11 79.65(5) . . ?
O3 Zn2 O11 81.61(6) . . ?
O5 Zn2 O11 172.03(6) . . ?
O1 Zn2 Zn1 162.25(5) . . ?
O15 Zn2 Zn1 39.56(4) . . ?
O3 Zn2 Zn1 76.33(5) . . ?
O5 Zn2 Zn1 75.00(4) . . ?
O11 Zn2 Zn1 98.11(4) . . ?
O13 Zn4 O9 109.19(5) . . ?
O13 Zn4 O10 101.79(5) . . ?
O9 Zn4 O10 95.93(6) . . ?
O13 Zn4 Cl2 122.41(4) . . ?
O9 Zn4 Cl2 112.88(4) . . ?
O10 Zn4 Cl2 110.83(4) . . ?
C11 N1 C12 109.13(18) . . ?
C11 N1 C10 110.83(17) . . ?
C12 N1 C10 109.53(17) . . ?
C11 N1 Cu2 107.59(13) . . ?
C12 N1 Cu2 114.78(13) . . ?
C10 N1 Cu2 104.91(12) . . ?
C15 N2 C14 112.61(18) . . ?
C15 N2 C16 108.80(17) . . ?
C14 N2 C16 108.57(17) . . ?
C15 N2 Cu1 109.11(13) . . ?
C14 N2 Cu1 106.24(12) . . ?
C16 N2 Cu1 111.52(14) . . ?
C1 O1 Zn2 126.50(13) . . ?
C3 O3 Zn2 130.09(14) . . ?
C3 O4 Zn1 126.63(14) . . ?
C5 O5 Zn2 131.27(14) . . ?
C5 O6 Zn1 124.44(14) . . ?
C7 O7 Cu2 129.07(13) . . ?
C7 O8 Cu1 132.19(13) . . ?
C17 O9 Zn4 128.11(12) . . ?
C13 O10 Cu1 108.52(11) . . ?
C13 O10 Zn4 119.46(12) . . ?
Cu1 O10 Zn4 103.58(6) . . ?
C17 O11 Cu3 138.91(13) 3_556 . ?
C17 O11 Zn2 130.22(12) 3_556 . ?
Cu3 O11 Zn2 90.81(5) . . ?
C9 O12 Cu2 111.62(12) . . ?
C9 O12 Cu3 131.11(12) . . ?
Cu2 O12 Cu3 103.86(6) . . ?
Zn4 O13 Zn3 115.77(6) . 3_556 ?
Zn4 O13 Cu3 115.77(6) . 3_556 ?
Zn4 O13 Cu3 117.47(6) . . ?
Zn3 O13 Cu3 95.88(5) 3_556 . ?
Cu3 O13 Cu3 95.88(5) 3_556 . ?
Zn4 O13 H13 109.2(17) . . ?
Zn3 O13 H13 111.1(17) 3_556 . ?
Cu3 O13 H13 111.1(17) 3_556 . ?
Cu3 O13 H13 106.7(17) . . ?
Cu1 O14 Cu2 109.93(6) . . ?
Cu1 O14 Cu3 129.19(7) . . ?
Cu2 O14 Cu3 93.91(5) . . ?
Cu1 O14 H14 111.3(17) . . ?
Cu2 O14 H14 102.2(17) . . ?
Cu3 O14 H14 106.0(17) . . ?
Zn2 O15 Zn1 100.99(6) . . ?
Zn2 O15 Cu3 108.09(6) . . ?
Zn1 O15 Cu3 115.01(6) . . ?
Zn2 O15 H15 127.9(17) . . ?
Zn1 O15 H15 102.1(17) . . ?
Cu3 O15 H15 103.1(17) . . ?

loop_
_geom_bond_atom_site_label_1
_geom_bond_atom_site_label_2
_geom_bond_distance
_geom_bond_site_symmetry_2
_geom_bond_publ_flag
C1 O2 1.244(2) . ?
C1 O1 1.276(2) . ?
C1 C2 1.508(3) . ?
C2 H2A 0.9800 . ?
C2 H2B 0.9800 . ?
C2 H2C 0.9800 . ?
C3 O3 1.251(3) . ?
C3 O4 1.265(3) . ?
C3 C4 1.505(3) . ?
C4 H4A 0.9800 . ?
C4 H4B 0.9800 . ?
C4 H4C 0.9800 . ?
C5 O5 1.249(3) . ?
C5 O6 1.258(3) . ?
C5 C6 1.515(3) . ?
C6 H6A 0.9800 . ?
C6 H6B 0.9800 . ?
C6 H6C 0.9800 . ?
C7 O7 1.256(2) . ?
C7 O8 1.258(2) . ?
C7 C8 1.508(3) . ?
C8 H8A 0.9800 . ?
C8 H8B 0.9800 . ?
C8 H8C 0.9800 . ?
C9 O12 1.422(2) . ?
C9 C10 1.512(3) . ?
C9 H9A 0.9900 . ?
C9 H9B 0.9900 . ?
C10 N1 1.491(3) . ?
C10 H10A 0.9900 . ?
C10 H10B 0.9900 . ?
C11 N1 1.476(3) . ?
C11 H11A 0.9800 . ?
C11 H11B 0.9800 . ?
C11 H11C 0.9800 . ?
C12 N1 1.483(3) . ?
C12 H12A 0.9800 . ?
C12 H12B 0.9800 . ?
C12 H12C 0.9800 . ?
C13 O10 1.426(2) . ?
C13 C14 1.508(3) . ?
C13 H13A 0.9900 . ?
C13 H13B 0.9900 . ?
C14 N2 1.487(3) . ?
C14 H14A 0.9900 . ?
C14 H14B 0.9900 . ?
C15 N2 1.477(3) . ?
C15 H15A 0.9800 . ?
C15 H15B 0.9800 . ?
C15 H15C 0.9800 . ?
C16 N2 1.496(3) . ?
C16 H16A 0.9800 . ?
C16 H16B 0.9800 . ?
C16 H16C 0.9800 . ?
C17 O11 1.254(2) 3_556 ?
C17 O9 1.272(2) . ?
C17 C18 1.500(3) . ?
C18 H18A 0.9800 . ?
C18 H18B 0.9800 . ?
C18 H18C 0.9800 . ?
C40 C41 1.361(5) . ?
C40 C45 1.371(4) . ?
C40 H40 0.9500 . ?
C41 C42 1.382(5) . ?
C41 H41 0.9500 . ?
C42 C43 1.390(4) . ?
C42 H42 0.9500 . ?
C43 C44 1.384(3) . ?
C43 H43 0.9500 . ?
C44 C45 1.374(3) . ?
C44 C46 1.510(3) . ?
C45 H45 0.9500 . ?
C46 H46A 0.9800 . ?
C46 H46B 0.9800 . ?
C46 H46C 0.9800 . ?
Cl1 Zn1 2.2418(5) . ?
Cl2 Zn4 2.1962(5) . ?
Cu1 O14 1.9260(13) . ?
Cu1 O8 1.9409(14) . ?
Cu1 O10 1.9609(13) . ?
Cu1 N2 2.0148(17) . ?
Cu2 O12 1.9110(14) . ?
Cu2 O7 1.9412(14) . ?
Cu2 O14 1.9725(13) . ?
Cu2 N1 2.0156(17) . ?
Cu3 O12 1.9984(14) . ?
Cu3 O13 2.0124(12) 3_556 ?
Cu3 O15 2.0237(13) . ?
Cu3 O13 2.1154(13) . ?
Cu3 O11 2.2161(14) . ?
Cu3 O14 2.2324(13) . ?
Cu3 Zn3 3.0654(4) 3_556 ?
Zn1 O4 1.9532(15) . ?
Zn1 O15 1.9737(13) . ?
Zn1 O6 2.0067(15) . ?
Zn1 Zn2 3.0421(4) . ?
Zn2 O1 1.9268(14) . ?
Zn2 O15 1.9689(13) . ?
Zn2 O3 2.0033(15) . ?
Zn2 O5 2.0445(15) . ?
Zn2 O11 2.3216(14) . ?
Zn4 O13 1.9518(13) . ?
Zn4 O9 1.9704(14) . ?
Zn4 O10 2.0077(13) . ?
O11 C17 1.254(2) 3_556 ?
O13 Zn3 2.0124(12) 3_556 ?
O13 Cu3 2.0124(12) 3_556 ?
O13 H13 0.815(10) . ?
O14 H14 0.809(10) . ?
O15 H15 0.810(10) . ?

loop_
_geom_hbond_atom_site_label_D
_geom_hbond_atom_site_label_H
_geom_hbond_atom_site_label_A
_geom_hbond_distance_DH
_geom_hbond_distance_HA
_geom_hbond_distance_DA
_geom_hbond_angle_DHA
_geom_hbond_site_symmetry_A
O14 H14 O2 0.809(10) 2.142(15) 2.8578(19) 148(2) 3_556
O15 H15 O10 0.810(10) 1.903(12) 2.6828(18) 161(2) .
O13 H13 O2 0.815(10) 1.912(11) 2.7188(19) 170(2) .
